data_4088038
loop_
_publ_author_name
'Do, Truong Giang'
'Hupf, Emanuel'
'Nordheider, Andreas'
'Lork, Enno'
'Slawin, Alexandra M. Z.'
'Makarov, Sergey G.'
'Ketkov, Sergey Yu.'
'Mebs, Stefan'
'Woollins, J. Derek'
'Beckmann, Jens'

_publ_section_title
;
 Intramolecularly Group 15 Stabilized Aryltellurenyl Halides and Triflates
;
_journal_issue 21
_journal_name_full Organometallics
_journal_page_first 5341
_journal_paper_doi 10.1021/acs.organomet.5b00813
_journal_volume 34
_journal_year 2015
_chemical_formula_sum 'C48 H36 P2 Te'
_chemical_formula_weight 802.31
_space_group_IT_number 2
_space_group_name_Hall '-P 1'
_space_group_name_H-M_alt 'P -1'
_symmetry_cell_setting triclinic
_symmetry_space_group_name_H-M 'P -1'
_atom_sites_solution_hydrogens geom
_atom_sites_solution_primary direct
_atom_sites_solution_secondary difmap
_audit_creation_method SHELXL-97
_cell_angle_alpha 91.1460(10)
_cell_angle_beta 101.0030(10)
_cell_angle_gamma 117.0650(10)
_cell_formula_units_Z 2
_cell_length_a 11.7394(3)
_cell_length_b 12.5066(3)
_cell_length_c 14.3469(3)
_cell_measurement_reflns_used 9940
_cell_measurement_temperature 100
_cell_measurement_theta_max 27.56
_cell_measurement_theta_min 2.33
_cell_volume 1827.45(8)
_computing_cell_refinement 'Bruker SAINT'
_computing_data_collection 'Bruker APEX2'
_computing_data_reduction 'Bruker SAINT'
_computing_molecular_graphics Diamond
_computing_publication_material WinGX
_computing_structure_refinement 'SHELXL-2013 (Sheldrick 2013)'
_computing_structure_solution 'SHELXS-97 (Sheldrick 2008)'
_diffrn_ambient_temperature 100
_diffrn_measured_fraction_theta_full 0.995
_diffrn_measured_fraction_theta_max 0.995
_diffrn_measurement_device_type 'Bruker Venture D8'
_diffrn_measurement_method '2\q/\w scans'
_diffrn_radiation_monochromator graphite
_diffrn_radiation_source 'fine-focus sealed tube'
_diffrn_radiation_type MoK\a
_diffrn_radiation_wavelength 0.71073
_diffrn_reflns_av_R_equivalents 0.0640
_diffrn_reflns_av_sigmaI/netI 0.0421
_diffrn_reflns_limit_h_max 15
_diffrn_reflns_limit_h_min -15
_diffrn_reflns_limit_k_max 16
_diffrn_reflns_limit_k_min -16
_diffrn_reflns_limit_l_max 18
_diffrn_reflns_limit_l_min -18
_diffrn_reflns_number 47693
_diffrn_reflns_theta_full 27.62
_diffrn_reflns_theta_max 27.62
_diffrn_reflns_theta_min 2.19
_exptl_absorpt_coefficient_mu 0.936
_exptl_absorpt_correction_T_max 0.7456
_exptl_absorpt_correction_T_min 0.6615
_exptl_absorpt_correction_type empirical
_exptl_absorpt_process_details 'SADABS (Bruker, 2000)'
_exptl_crystal_colour brown
_exptl_crystal_density_diffrn 1.458
_exptl_crystal_density_method 'not measured'
_exptl_crystal_description block
_exptl_crystal_F_000 812
_exptl_crystal_size_max 0.08
_exptl_crystal_size_mid 0.08
_exptl_crystal_size_min 0.04
_refine_diff_density_max 1.225
_refine_diff_density_min -0.460
_refine_diff_density_rms 0.092
_refine_ls_extinction_method none
_refine_ls_goodness_of_fit_ref 1.050
_refine_ls_hydrogen_treatment mixed
_refine_ls_matrix_type full
_refine_ls_number_parameters 460
_refine_ls_number_reflns 8472
_refine_ls_number_restraints 0
_refine_ls_restrained_S_all 1.050
_refine_ls_R_factor_all 0.0450
_refine_ls_R_factor_gt 0.0309
_refine_ls_shift/su_max 0.002
_refine_ls_shift/su_mean 0.000
_refine_ls_structure_factor_coef Fsqd
_refine_ls_weighting_details 'calc w=1/[\s^2^(Fo^2^)+(0.0366P)^2^+0.4542P] where P=(Fo^2^+2Fc^2^)/3'
_refine_ls_weighting_scheme calc
_refine_ls_wR_factor_gt 0.0671
_refine_ls_wR_factor_ref 0.0718
_reflns_number_gt 7061
_reflns_number_total 8472
_reflns_threshold_expression >2sigma(I)
_cod_data_source_file om5b00813_si_002.cif
_cod_data_source_block shelxl
_cod_depositor_comments
;
The following automatic conversions were performed:

data item '_symmetry_cell_setting' value 'Triclinic' was changed to
'triclinic' in accordance with the
/home/saulius/struct/COD-crude-data/automatic-downloads/DataCite-retrospective/ACS/depositions/lib/dictionaries/cif_core.dic
dictionary named 'cif_core.dic' version 2.4.2 last updated on
2011-04-26.

Automatic conversion script
Id: cif_fix_values 6909 2019-04-08 15:41:33Z antanas 
;
_cod_original_cell_volume 1827.45(7)
_cod_original_sg_symbol_H-M P-1
_cod_database_code 4088038

loop_
_symmetry_equiv_pos_as_xyz
'x, y, z'
'-x, -y, -z'

loop_
_atom_site_label
_atom_site_type_symbol
_atom_site_fract_x
_atom_site_fract_y
_atom_site_fract_z
_atom_site_U_iso_or_equiv
_atom_site_adp_type
_atom_site_occupancy
_atom_site_symmetry_multiplicity
_atom_site_calc_flag
_atom_site_refinement_flags
Te1 Te 0.727037(15) 0.572578(13) 0.639619(10) 0.01461(5) Uani 1 1 d .
P2 P 0.69572(6) 0.64444(5) 0.43204(4) 0.01551(13) Uani 1 1 d .
P1 P 0.95931(6) 0.82672(5) 0.77875(4) 0.01815(13) Uani 1 1 d .
C10 C 0.7755(2) 0.5260(2) 0.78042(16) 0.0157(5) Uani 1 1 d .
C60 C 0.7085(2) 0.7943(2) 0.41857(15) 0.0161(5) Uani 1 1 d .
C43 C 1.1577(2) 0.6572(2) 0.57213(17) 0.0178(5) Uani 1 1 d .
C13 C 0.7839(2) 0.4237(2) 0.95505(17) 0.0194(5) Uani 1 1 d .
C20 C 1.1189(3) 0.9560(2) 0.83485(17) 0.0231(5) Uani 1 1 d .
C32 C 0.8082(3) 0.9178(2) 0.85728(18) 0.0221(5) Uani 1 1 d .
H32 H 0.8402 0.9017 0.9168 0.027 Uiso 1 1 calc R
C15 C 0.9175(3) 0.6118(2) 1.04452(17) 0.0222(5) Uani 1 1 d .
C31 C 0.8463(2) 0.8917(2) 0.77721(17) 0.0196(5) Uani 1 1 d .
C14 C 0.8501(2) 0.5498(2) 0.95168(17) 0.0183(5) Uani 1 1 d .
C19 C 0.8522(2) 0.6066(2) 0.86713(16) 0.0156(5) Uani 1 1 d .
C18 C 0.9320(2) 0.7362(2) 0.88023(16) 0.0176(5) Uani 1 1 d .
C24 C 1.2623(3) 1.1623(3) 0.90659(19) 0.0329(7) Uani 1 1 d .
H24 H 1.2736 1.2382 0.9271 0.039 Uiso 1 1 calc R
C12 C 0.7144(2) 0.3493(2) 0.87128(17) 0.0211(5) Uani 1 1 d .
H12 H 0.6712 0.2657 0.8705 0.025 Uiso 1 1 calc R
C63 C 0.7086(3) 1.0155(2) 0.39679(19) 0.0271(6) Uani 1 1 d .
H63 H 0.7079 1.0885 0.3873 0.033 Uiso 1 1 calc R
C21 C 1.2284(3) 0.9373(3) 0.8442(2) 0.0319(6) Uani 1 1 d .
H21 H 1.2182 0.8621 0.8225 0.038 Uiso 1 1 calc R
C2 C 0.8933(3) 0.5222(2) 1.11667(18) 0.0305(6) Uani 1 1 d .
H2A H 0.8483 0.5368 1.1616 0.037 Uiso 1 1 calc R
H2B H 0.9754 0.5278 1.1519 0.037 Uiso 1 1 calc R
C16 C 0.9911(3) 0.7340(2) 1.05434(17) 0.0258(6) Uani 1 1 d .
H16 H 1.0366 0.7774 1.1144 0.031 Uiso 1 1 calc R
C11 C 0.7099(2) 0.4029(2) 0.78602(17) 0.0196(5) Uani 1 1 d .
H11 H 0.6593 0.3520 0.7296 0.024 Uiso 1 1 calc R
C33 C 0.7230(3) 0.9677(2) 0.84930(19) 0.0269(6) Uani 1 1 d .
H33 H 0.6988 0.9853 0.9034 0.032 Uiso 1 1 calc R
C61 C 0.8245(3) 0.8991(2) 0.41737(18) 0.0226(5) Uani 1 1 d .
H61 H 0.9027 0.8951 0.4233 0.027 Uiso 1 1 calc R
C65 C 0.5943(2) 0.8042(2) 0.41246(17) 0.0211(5) Uani 1 1 d .
H65 H 0.5171 0.7365 0.4166 0.025 Uiso 1 1 calc R
C62 C 0.8237(3) 1.0087(2) 0.40738(19) 0.0274(6) Uani 1 1 d .
H62 H 0.9016 1.0781 0.4078 0.033 Uiso 1 1 calc R
C23 C 1.3691(3) 1.1421(3) 0.9176(2) 0.0377(7) Uani 1 1 d .
H23 H 1.4522 1.2037 0.9463 0.045 Uiso 1 1 calc R
C64 C 0.5937(3) 0.9135(2) 0.4002(2) 0.0278(6) Uani 1 1 d .
H64 H 0.5160 0.9184 0.3944 0.033 Uiso 1 1 calc R
C25 C 1.1372(3) 1.0705(2) 0.86519(18) 0.0261(6) Uani 1 1 d .
H25 H 1.0655 1.0855 0.8577 0.031 Uiso 1 1 calc R
C35 C 0.7104(3) 0.9651(3) 0.6810(2) 0.0374(7) Uani 1 1 d .
H35 H 0.6775 0.9808 0.6216 0.045 Uiso 1 1 calc R
C1 C 0.8063(3) 0.3963(2) 1.05696(18) 0.0265(6) Uani 1 1 d .
H1A H 0.8510 0.3470 1.0641 0.032 Uiso 1 1 calc R
H1B H 0.7238 0.3541 1.0765 0.032 Uiso 1 1 calc R
C34 C 0.6741(3) 0.9913(2) 0.7606(2) 0.0343(7) Uani 1 1 d .
H34 H 0.6170 1.0247 0.7551 0.041 Uiso 1 1 calc R
C36 C 0.7955(3) 0.9156(2) 0.68872(18) 0.0297(6) Uani 1 1 d .
H36 H 0.8191 0.8981 0.6343 0.036 Uiso 1 1 calc R
C17 C 0.9972(3) 0.7934(2) 0.97245(17) 0.0221(5) Uani 1 1 d .
H17 H 1.0486 0.8770 0.9804 0.027 Uiso 1 1 calc R
C22 C 1.3532(3) 1.0299(3) 0.8857(2) 0.0386(7) Uani 1 1 d .
H22 H 1.4258 1.0164 0.8921 0.046 Uiso 1 1 calc R
C48 C 0.8607(2) 0.6676(2) 0.43098(16) 0.0170(5) Uani 1 1 d .
C44 C 1.0656(2) 0.6720(2) 0.50261(17) 0.0167(5) Uani 1 1 d .
C40 C 0.9063(2) 0.60583(19) 0.60016(16) 0.0149(5) Uani 1 1 d .
C49 C 0.9381(2) 0.64759(19) 0.51146(16) 0.0140(5) Uani 1 1 d .
C41 C 0.9979(2) 0.5917(2) 0.66694(17) 0.0198(5) Uani 1 1 d .
H41 H 0.9756 0.5643 0.7239 0.024 Uiso 1 1 calc R
C47 C 0.9120(3) 0.7065(2) 0.35104(18) 0.0223(5) Uani 1 1 d .
H47 H 0.8587 0.7159 0.2984 0.027 Uiso 1 1 calc R
C42 C 1.1236(2) 0.6163(2) 0.65453(18) 0.0209(5) Uani 1 1 d .
H42 H 1.1817 0.6047 0.7018 0.025 Uiso 1 1 calc R
C45 C 1.1165(2) 0.7162(2) 0.42174(17) 0.0197(5) Uani 1 1 d .
C4 C 1.2561(3) 0.7384(2) 0.43942(19) 0.0264(6) Uani 1 1 d .
H4A H 1.3158 0.8240 0.4433 0.032 Uiso 1 1 calc R
H4B H 1.2685 0.6954 0.3884 0.032 Uiso 1 1 calc R
C46 C 1.0398(3) 0.7322(2) 0.34568(18) 0.0240(6) Uani 1 1 d .
H46 H 1.0712 0.7595 0.2914 0.029 Uiso 1 1 calc R
C3 C 1.2805(2) 0.6905(2) 0.53565(19) 0.0231(5) Uani 1 1 d .
H3A H 1.2938 0.6203 0.5264 0.028 Uiso 1 1 calc R
H3B H 1.3569 0.7524 0.5801 0.028 Uiso 1 1 calc R
C50 C 0.6056(2) 0.5603(2) 0.31323(17) 0.0175(5) Uani 1 1 d .
C55 C 0.5904(2) 0.6115(2) 0.23027(17) 0.0218(5) Uani 1 1 d .
H55 H 0.6244 0.6950 0.2326 0.026 Uiso 1 1 calc R
C51 C 0.5508(3) 0.4346(2) 0.3081(2) 0.0263(6) Uani 1 1 d .
H51 H 0.5577 0.3988 0.3637 0.032 Uiso 1 1 calc R
C54 C 0.5239(3) 0.5379(3) 0.14311(19) 0.0286(6) Uani 1 1 d .
H54 H 0.5137 0.5726 0.0874 0.034 Uiso 1 1 calc R
C53 C 0.4735(3) 0.4144(3) 0.1392(2) 0.0330(7) Uani 1 1 d .
H53 H 0.4306 0.3661 0.0807 0.040 Uiso 1 1 calc R
C52 C 0.4861(3) 0.3624(2) 0.2208(2) 0.0332(7) Uani 1 1 d .
H52 H 0.4514 0.2788 0.2178 0.040 Uiso 1 1 calc R

loop_
_atom_site_aniso_label
_atom_site_aniso_U_11
_atom_site_aniso_U_22
_atom_site_aniso_U_33
_atom_site_aniso_U_23
_atom_site_aniso_U_13
_atom_site_aniso_U_12
Te1 0.01670(8) 0.01436(8) 0.01153(8) 0.00055(5) 0.00191(5) 0.00673(6)
P2 0.0167(3) 0.0151(3) 0.0123(3) 0.0026(2) 0.0012(2) 0.0062(2)
P1 0.0245(3) 0.0126(3) 0.0123(3) 0.0006(2) 0.0024(2) 0.0051(3)
C10 0.0191(12) 0.0177(11) 0.0114(11) 0.0035(9) 0.0037(9) 0.0092(10)
C60 0.0208(12) 0.0149(11) 0.0083(10) -0.0013(8) -0.0003(9) 0.0061(10)
C43 0.0187(12) 0.0097(11) 0.0246(13) -0.0025(9) 0.0033(10) 0.0070(9)
C13 0.0241(13) 0.0197(12) 0.0173(12) 0.0056(9) 0.0066(10) 0.0119(11)
C20 0.0261(14) 0.0187(12) 0.0157(12) 0.0017(9) 0.0044(10) 0.0031(11)
C32 0.0252(14) 0.0174(12) 0.0171(12) 0.0002(9) 0.0000(10) 0.0062(11)
C15 0.0332(15) 0.0237(13) 0.0124(11) 0.0036(10) 0.0025(10) 0.0165(12)
C31 0.0265(13) 0.0098(11) 0.0154(11) 0.0007(9) 0.0001(10) 0.0043(10)
C14 0.0220(13) 0.0182(12) 0.0156(11) 0.0037(9) 0.0040(10) 0.0102(10)
C19 0.0189(12) 0.0177(11) 0.0132(11) 0.0015(9) 0.0035(9) 0.0112(10)
C18 0.0231(13) 0.0159(11) 0.0137(11) 0.0030(9) 0.0031(9) 0.0093(10)
C24 0.0357(17) 0.0224(14) 0.0235(14) -0.0009(11) 0.0087(12) -0.0014(12)
C12 0.0234(13) 0.0137(11) 0.0220(13) 0.0043(9) 0.0057(10) 0.0049(10)
C63 0.0399(16) 0.0166(13) 0.0273(14) 0.0025(10) 0.0084(12) 0.0150(12)
C21 0.0315(16) 0.0291(15) 0.0281(15) 0.0019(12) 0.0052(12) 0.0089(13)
C2 0.0494(18) 0.0246(14) 0.0157(13) 0.0050(10) 0.0018(12) 0.0177(13)
C16 0.0406(16) 0.0215(13) 0.0108(11) -0.0012(10) -0.0011(11) 0.0137(12)
C11 0.0209(13) 0.0175(12) 0.0166(12) -0.0007(9) 0.0034(10) 0.0062(10)
C33 0.0310(15) 0.0205(13) 0.0248(14) -0.0021(10) 0.0018(11) 0.0103(12)
C61 0.0206(13) 0.0210(13) 0.0232(13) 0.0006(10) 0.0039(10) 0.0078(11)
C65 0.0196(13) 0.0173(12) 0.0210(12) 0.0008(10) 0.0029(10) 0.0049(10)
C62 0.0286(15) 0.0168(12) 0.0294(14) 0.0000(11) 0.0079(12) 0.0039(11)
C23 0.0295(16) 0.0344(16) 0.0259(15) -0.0010(12) 0.0047(12) -0.0038(13)
C64 0.0253(14) 0.0269(14) 0.0331(15) 0.0012(11) 0.0056(12) 0.0142(12)
C25 0.0311(15) 0.0211(13) 0.0171(12) 0.0015(10) 0.0054(11) 0.0047(11)
C35 0.059(2) 0.0311(16) 0.0253(15) 0.0055(12) -0.0023(14) 0.0282(15)
C1 0.0385(16) 0.0216(13) 0.0185(13) 0.0068(10) 0.0054(11) 0.0136(12)
C34 0.0389(17) 0.0237(14) 0.0401(17) 0.0006(12) -0.0043(13) 0.0195(13)
C36 0.0488(18) 0.0247(14) 0.0148(12) 0.0027(10) 0.0019(12) 0.0185(13)
C17 0.0310(14) 0.0145(12) 0.0174(12) -0.0006(9) 0.0013(10) 0.0093(11)
C22 0.0267(16) 0.0432(18) 0.0370(17) 0.0046(14) 0.0067(13) 0.0089(14)
C48 0.0185(12) 0.0154(11) 0.0155(11) 0.0000(9) 0.0027(9) 0.0071(10)
C44 0.0204(12) 0.0097(11) 0.0181(12) -0.0020(9) 0.0040(9) 0.0056(9)
C40 0.0185(12) 0.0099(10) 0.0153(11) -0.0017(8) 0.0031(9) 0.0062(9)
C49 0.0189(12) 0.0086(10) 0.0131(11) -0.0018(8) 0.0022(9) 0.0058(9)
C41 0.0248(13) 0.0197(12) 0.0179(12) 0.0062(9) 0.0062(10) 0.0122(11)
C47 0.0243(14) 0.0237(13) 0.0163(12) 0.0036(10) 0.0026(10) 0.0095(11)
C42 0.0226(13) 0.0195(12) 0.0226(13) 0.0042(10) 0.0012(10) 0.0130(11)
C45 0.0212(13) 0.0155(12) 0.0217(12) -0.0011(9) 0.0076(10) 0.0071(10)
C4 0.0228(14) 0.0279(14) 0.0315(15) 0.0027(11) 0.0119(11) 0.0123(12)
C46 0.0272(14) 0.0245(13) 0.0173(12) 0.0040(10) 0.0096(10) 0.0077(11)
C3 0.0203(13) 0.0204(12) 0.0310(14) -0.0008(10) 0.0059(11) 0.0118(11)
C50 0.0148(12) 0.0165(11) 0.0163(11) -0.0009(9) 0.0006(9) 0.0046(10)
C55 0.0239(13) 0.0197(12) 0.0173(12) 0.0004(10) 0.0029(10) 0.0070(11)
C51 0.0243(14) 0.0196(13) 0.0314(15) 0.0033(11) 0.0020(11) 0.0089(11)
C54 0.0262(15) 0.0337(15) 0.0181(13) -0.0001(11) 0.0004(11) 0.0093(12)
C53 0.0266(15) 0.0330(15) 0.0270(15) -0.0156(12) -0.0019(12) 0.0074(13)
C52 0.0272(15) 0.0174(13) 0.0445(18) -0.0087(12) -0.0002(13) 0.0053(12)

loop_
_atom_type_symbol
_atom_type_description
_atom_type_scat_dispersion_real
_atom_type_scat_dispersion_imag
_atom_type_scat_source
C C 0.0033 0.0016 'International Tables Vol C Tables 4.2.6.8 and 6.1.1.4'
H H 0.0000 0.0000 'International Tables Vol C Tables 4.2.6.8 and 6.1.1.4'
P P 0.1023 0.0942 'International Tables Vol C Tables 4.2.6.8 and 6.1.1.4'
Te Te -0.5308 1.6751 'International Tables Vol C Tables 4.2.6.8 and 6.1.1.4'

loop_
_geom_angle_atom_site_label_1
_geom_angle_atom_site_label_2
_geom_angle_atom_site_label_3
_geom_angle
C40 Te1 C10 96.35(9)
C48 P2 C60 103.19(11)
C48 P2 C50 100.73(11)
C60 P2 C50 103.09(11)
C20 P1 C31 102.03(12)
C20 P1 C18 99.46(11)
C31 P1 C18 102.67(11)
C11 C10 C19 118.6(2)
C11 C10 Te1 112.98(16)
C19 C10 Te1 127.90(17)
C65 C60 C61 118.2(2)
C65 C60 P2 116.66(18)
C61 C60 P2 125.07(19)
C42 C43 C44 118.4(2)
C42 C43 C3 132.3(2)
C44 C43 C3 109.3(2)
C12 C13 C14 118.5(2)
C12 C13 C1 131.3(2)
C14 C13 C1 110.2(2)
C21 C20 C25 118.7(2)
C21 C20 P1 116.5(2)
C25 C20 P1 124.8(2)
C33 C32 C31 120.8(2)
C16 C15 C14 118.5(2)
C16 C15 C2 131.8(2)
C14 C15 C2 109.7(2)
C32 C31 C36 118.3(2)
C32 C31 P1 124.86(19)
C36 C31 P1 116.8(2)
C13 C14 C15 110.5(2)
C13 C14 C19 125.0(2)
C15 C14 C19 124.4(2)
C14 C19 C10 115.1(2)
C14 C19 C18 115.5(2)
C10 C19 C18 129.4(2)
C17 C18 C19 118.2(2)
C17 C18 P1 119.11(18)
C19 C18 P1 122.56(17)
C23 C24 C25 120.7(3)
C13 C12 C11 118.1(2)
C62 C63 C64 119.9(2)
C22 C21 C20 120.6(3)
C15 C2 C1 105.2(2)
C15 C16 C17 118.8(2)
C10 C11 C12 124.6(2)
C32 C33 C34 120.0(3)
C62 C61 C60 120.5(2)
C64 C65 C60 120.8(2)
C63 C62 C61 120.4(2)
C24 C23 C22 119.9(3)
C65 C64 C63 120.1(3)
C24 C25 C20 120.2(3)
C34 C35 C36 120.5(3)
C13 C1 C2 104.4(2)
C35 C34 C33 119.7(3)
C35 C36 C31 120.7(3)
C18 C17 C16 124.5(2)
C23 C22 C21 119.9(3)
C47 C48 C49 119.6(2)
C47 C48 P2 119.45(19)
C49 C48 P2 120.90(17)
C43 C44 C45 111.4(2)
C43 C44 C49 125.1(2)
C45 C44 C49 123.5(2)
C41 C40 C49 119.0(2)
C41 C40 Te1 116.92(17)
C49 C40 Te1 124.01(17)
C44 C49 C48 115.3(2)
C44 C49 C40 114.8(2)
C48 C49 C40 129.9(2)
C40 C41 C42 124.2(2)
C48 C47 C46 123.4(2)
C43 C42 C41 118.5(2)
C46 C45 C44 119.8(2)
C46 C45 C4 131.3(2)
C44 C45 C4 108.9(2)
C45 C4 C3 105.4(2)
C45 C46 C47 118.3(2)
C43 C3 C4 104.6(2)
C55 C50 C51 118.8(2)
C55 C50 P2 125.30(18)
C51 C50 P2 115.90(19)
C50 C55 C54 120.0(2)
C52 C51 C50 120.6(3)
C53 C54 C55 120.3(3)
C52 C53 C54 120.4(2)
C53 C52 C51 119.9(3)

loop_
_geom_bond_atom_site_label_1
_geom_bond_atom_site_label_2
_geom_bond_distance
Te1 C40 2.142(2)
Te1 C10 2.157(2)
P2 C48 1.827(2)
P2 C60 1.829(2)
P2 C50 1.833(2)
P1 C20 1.841(3)
P1 C31 1.842(3)
P1 C18 1.849(2)
C10 C11 1.385(3)
C10 C19 1.439(3)
C60 C65 1.388(3)
C60 C61 1.399(3)
C43 C42 1.356(3)
C43 C44 1.405(3)
C43 C3 1.509(3)
C13 C12 1.366(3)
C13 C14 1.412(3)
C13 C1 1.510(3)
C20 C21 1.392(4)
C20 C25 1.395(4)
C32 C33 1.389(4)
C32 C31 1.393(3)
C15 C16 1.359(4)
C15 C14 1.414(3)
C15 C2 1.509(3)
C31 C36 1.395(3)
C14 C19 1.417(3)
C19 C18 1.443(3)
C18 C17 1.388(3)
C24 C23 1.370(5)
C24 C25 1.390(4)
C12 C11 1.410(3)
C63 C62 1.372(4)
C63 C64 1.382(4)
C21 C22 1.392(4)
C2 C1 1.551(4)
C16 C17 1.398(3)
C33 C34 1.388(4)
C61 C62 1.385(4)
C65 C64 1.385(4)
C23 C22 1.384(4)
C35 C34 1.374(4)
C35 C36 1.385(4)
C48 C47 1.390(3)
C48 C49 1.428(3)
C44 C45 1.414(3)
C44 C49 1.417(3)
C40 C41 1.375(3)
C40 C49 1.436(3)
C41 C42 1.412(4)
C47 C46 1.403(4)
C45 C46 1.356(4)
C45 C4 1.501(4)
C4 C3 1.544(4)
C50 C55 1.383(3)
C50 C51 1.396(3)
C55 C54 1.395(3)
C51 C52 1.389(4)
C54 C53 1.375(4)
C53 C52 1.366(4)
